data_7237342
loop_
_publ_author_name
'Hsu, Hsien-Yi'
'Ji, Li'
'Zhang, Chengxi'
'Mak, Chun Hong'
'Liu, Rugeng'
'Wang, Tie'
'Zou, Xingli'
'Leu, Shao-Yuan'
'Yu, Edward T.'

_publ_section_title
;
 Ultra-stable 2D layered methylammonium cadmium trihalide perovskite
 photoelectrodes
;
_journal_issue 43
_journal_name_full 'Journal of Materials Chemistry C'
_journal_page_first 11552
_journal_paper_doi 10.1039/C8TC02153H
_journal_volume 6
_journal_year 2018
_chemical_formula_moiety 'C4 H32 Cd2 Cl8 n$'
_chemical_formula_sum 'C4 H32 Cd2 Cl8 N4'
_chemical_formula_weight 644.73
_space_group_crystal_system tetragonal
_space_group_IT_number 139
_space_group_name_Hall '-I 4 2'
_space_group_name_H-M_alt 'I 4/m m m'
_atom_sites_solution_hydrogens difmap
_audit_creation_method SHELXL-2016/6
_audit_update_record
;
2018-05-02 deposited with the CCDC.
2018-09-14 downloaded from the CCDC.
;
_cell_angle_alpha 90
_cell_angle_beta 90
_cell_angle_gamma 90
_cell_formula_units_Z 1
_cell_length_a 5.227(3)
_cell_length_b 5.227(3)
_cell_length_c 19.416(15)
_cell_measurement_reflns_used 1752
_cell_measurement_temperature 100(2)
_cell_measurement_theta_max 27.9
_cell_measurement_theta_min 4.03
_cell_volume 530.5(6)
_computing_cell_refinement 'Apex II release 2010, Bruker AXS, Inc.'
_computing_data_collection 'Apex II release 2010, Bruker AXS, Inc.'
_computing_data_reduction 'Apex II release 2010, Bruker AXS, Inc.'
_computing_molecular_graphics 'XP SHELXTL/PC, Siemens Analytical'
_computing_publication_material 'SHELXL-2016/6, Sheldrick, G. M.'
_computing_structure_refinement 'Shelxl-2016/6, Sheldrick, G. M.'
_computing_structure_solution
;

Sheldrick, G. M. (2015).  SHELXT.  Acta Cryst. A71, 3-8.

;
_diffrn_ambient_temperature 100(2)
_diffrn_measured_fraction_theta_full 1.000
_diffrn_measured_fraction_theta_max 1.000
_diffrn_measurement_device_type 'Nonius Kappa CCD with a Bruker Apex II detector'
_diffrn_measurement_method '\p and \w-scans'
_diffrn_radiation_type MoK\a
_diffrn_radiation_wavelength 0.71073
_diffrn_reflns_av_R_equivalents 0.0473
_diffrn_reflns_av_unetI/netI 0.0195
_diffrn_reflns_Laue_measured_fraction_full 1.000
_diffrn_reflns_Laue_measured_fraction_max 1.000
_diffrn_reflns_limit_h_max 6
_diffrn_reflns_limit_h_min -6
_diffrn_reflns_limit_k_max 6
_diffrn_reflns_limit_k_min -6
_diffrn_reflns_limit_l_max 25
_diffrn_reflns_limit_l_min -25
_diffrn_reflns_number 2982
_diffrn_reflns_point_group_measured_fraction_full 1.000
_diffrn_reflns_point_group_measured_fraction_max 1.000
_diffrn_reflns_theta_full 25.242
_diffrn_reflns_theta_max 27.890
_diffrn_reflns_theta_min 2.098
_diffrn_source 'fine focus sealed tube'
_exptl_absorpt_coefficient_mu 3.003
_exptl_absorpt_correction_T_max 1.00
_exptl_absorpt_correction_T_min 0.663
_exptl_absorpt_correction_type multi-scan
_exptl_absorpt_process_details
;
SADABS. G. M. Sheldrick.
;
_exptl_crystal_colour colorless
_exptl_crystal_density_diffrn 2.018
_exptl_crystal_description plate
_exptl_crystal_F_000 316
_exptl_crystal_size_max 0.170
_exptl_crystal_size_mid 0.120
_exptl_crystal_size_min 0.040
_refine_diff_density_max 3.434
_refine_diff_density_min -3.031
_refine_diff_density_rms 0.397
_refine_ls_extinction_method none
_refine_ls_goodness_of_fit_ref 1.228
_refine_ls_hydrogen_treatment constr
_refine_ls_matrix_type full
_refine_ls_number_parameters 15
_refine_ls_number_reflns 229
_refine_ls_number_restraints 42
_refine_ls_restrained_S_all 1.317
_refine_ls_R_factor_all 0.0792
_refine_ls_R_factor_gt 0.0777
_refine_ls_shift/su_max 0.000
_refine_ls_shift/su_mean 0.000
_refine_ls_structure_factor_coef Fsqd
_refine_ls_weighting_details 'w=1/[\s^2^(Fo^2^)+58.1415P] where P=(Fo^2^+2Fc^2^)/3'
_refine_ls_weighting_scheme calc
_refine_ls_wR_factor_gt 0.1739
_refine_ls_wR_factor_ref 0.1766
_reflns_Friedel_coverage 0.000
_reflns_number_gt 228
_reflns_number_total 229
_reflns_threshold_expression 'I > 2\s(I)'
_cod_data_source_file c8tc02153h2.cif
_cod_data_source_block shelx_CCDC1
_cod_original_cell_volume 530.5(7)
_cod_database_code 7237342
_shelx_shelxl_version_number 2016/6
_shelx_space_group_comment
;
The symmetry employed for this shelxl refinement is uniquely defined
by the following loop, which should always be used as a source of
symmetry information in preference to the above space-group names.
They are only intended as comments.
;
_shelx_estimated_absorpt_t_min 0.629
_shelx_estimated_absorpt_t_max 0.889

loop_
_space_group_symop_operation_xyz
'x, y, z'
'-y, x, z'
'-x, -y, z'
'y, -x, z'
'x, -y, -z'
'y, x, -z'
'-x, y, -z'
'-y, -x, -z'
'x+1/2, y+1/2, z+1/2'
'-y+1/2, x+1/2, z+1/2'
'-x+1/2, -y+1/2, z+1/2'
'y+1/2, -x+1/2, z+1/2'
'x+1/2, -y+1/2, -z+1/2'
'y+1/2, x+1/2, -z+1/2'
'-x+1/2, y+1/2, -z+1/2'
'-y+1/2, -x+1/2, -z+1/2'
'-x, -y, -z'
'y, -x, -z'
'x, y, -z'
'-y, x, -z'
'-x, y, z'
'-y, -x, z'
'x, -y, z'
'y, x, z'
'-x+1/2, -y+1/2, -z+1/2'
'y+1/2, -x+1/2, -z+1/2'
'x+1/2, y+1/2, -z+1/2'
'-y+1/2, x+1/2, -z+1/2'
'-x+1/2, y+1/2, z+1/2'
'-y+1/2, -x+1/2, z+1/2'
'x+1/2, -y+1/2, z+1/2'
'y+1/2, x+1/2, z+1/2'

loop_
_atom_site_label
_atom_site_type_symbol
_atom_site_fract_x
_atom_site_fract_y
_atom_site_fract_z
_atom_site_U_iso_or_equiv
_atom_site_adp_type
_atom_site_occupancy
_atom_site_site_symmetry_order
_atom_site_calc_flag
_atom_site_refinement_flags_posn
_atom_site_refinement_flags_adp
_atom_site_refinement_flags_occupancy
Cd1 Cd 1.000000 1.000000 0.500000 0.0099(7) Uani 1 16 d S TU P
Cl1 Cl 1.000000 0.500000 0.500000 0.087(4) Uani 1 8 d S TU P
Cl2 Cl 1.000000 1.000000 0.3686(4) 0.091(5) Uani 1 8 d S TU P
N1 N 0.500000 0.500000 0.6188(16) 0.063(9) Uani 1 8 d S TU P
H1A H 0.500000 0.618000 0.595453 0.076 Uiso 1 2 d R U P
C1 C 0.500000 0.500000 0.687(2) 0.074(11) Uani 1 8 d S TU P

loop_
_atom_site_aniso_label
_atom_site_aniso_U_11
_atom_site_aniso_U_22
_atom_site_aniso_U_33
_atom_site_aniso_U_23
_atom_site_aniso_U_13
_atom_site_aniso_U_12
Cd1 0.0096(8) 0.0096(8) 0.0104(11) 0.000 0.000 0.000
Cl1 0.097(8) 0.031(4) 0.134(8) 0.000 0.000 0.000
Cl2 0.130(7) 0.130(7) 0.012(3) 0.000 0.000 0.000
N1 0.075(13) 0.075(13) 0.040(11) 0.000 0.000 0.000
C1 0.090(15) 0.090(15) 0.042(11) 0.000 0.000 0.000

loop_
_atom_type_symbol
_atom_type_description
_atom_type_scat_dispersion_real
_atom_type_scat_dispersion_imag
_atom_type_scat_source
C C 0.0033 0.0016 'International Tables Vol C Tables 4.2.6.8 and 6.1.1.4'
H H 0.0000 0.0000 'International Tables Vol C Tables 4.2.6.8 and 6.1.1.4'
Cd Cd -0.8075 1.2024 'International Tables Vol C Tables 4.2.6.8 and 6.1.1.4'
Cl Cl 0.1484 0.1585 'International Tables Vol C Tables 4.2.6.8 and 6.1.1.4'
N N 0.0061 0.0033 'International Tables Vol C Tables 4.2.6.8 and 6.1.1.4'

loop_
_geom_angle_atom_site_label_1
_geom_angle_atom_site_label_2
_geom_angle_atom_site_label_3
_geom_angle
_geom_angle_site_symmetry_1
_geom_angle_site_symmetry_3
Cl2 Cd1 Cl2 180.0 . 17_776
Cl2 Cd1 Cl1 90.0 . .
Cl2 Cd1 Cl1 90.0 17_776 .
Cl2 Cd1 Cl1 90.0 . 1_565
Cl2 Cd1 Cl1 90.0 17_776 1_565
Cl1 Cd1 Cl1 180.0 . 1_565
Cl2 Cd1 Cl1 90.0 . 2_655
Cl2 Cd1 Cl1 90.000(1) 17_776 2_655
Cl1 Cd1 Cl1 90.0 . 2_655
Cl1 Cd1 Cl1 90.0 1_565 2_655
Cl2 Cd1 Cl1 90.0 . 2_755
Cl2 Cd1 Cl1 90.000(1) 17_776 2_755
Cl1 Cd1 Cl1 90.0 . 2_755
Cl1 Cd1 Cl1 90.0 1_565 2_755
Cl1 Cd1 Cl1 180.0 2_655 2_755
Cd1 Cl1 Cd1 180.0 1_545 .
C1 N1 H1A 126.3 . .
C1 N1 H1A 126.26(3) . 2_655
H1A N1 H1A 69.5 . 2_655
C1 N1 H1A 126.26(3) . 3_665
H1A N1 H1A 107.5 . 3_665
H1A N1 H1A 69.5 2_655 3_665
C1 N1 H1A 126.26(3) . 4_565
H1A N1 H1A 69.5 . 4_565
H1A N1 H1A 107.5 2_655 4_565
H1A N1 H1A 69.5 3_665 4_565

loop_
_geom_bond_atom_site_label_1
_geom_bond_atom_site_label_2
_geom_bond_distance
_geom_bond_site_symmetry_2
Cd1 Cl2 2.551(8) .
Cd1 Cl2 2.551(8) 17_776
Cd1 Cl1 2.6135(15) .
Cd1 Cl1 2.6135(15) 1_565
Cd1 Cl1 2.6135(15) 2_655
Cd1 Cl1 2.6135(15) 2_755
N1 C1 1.33(5) .
N1 H1A 0.7649 .
N1 H1A 0.7649 2_655
N1 H1A 0.7649 3_665
N1 H1A 0.7649 4_565
